data_7030006
loop_
_publ_author_name
'Stanford, Martin W.'
'Knight, Fergus R.'
'Athukorala Arachchige, Kasun S.'
'Sanz Camacho, Paula'
'Ashbrook, Sharon E.'
'B\"uhl, Michael'
'Slawin, Alexandra M. Z.'
'Woollins, J. Derek'

_publ_section_title
;
 Probing interactions through space using spin-spin coupling.
;
_journal_issue 17
_journal_name_full 'Dalton transactions (Cambridge, England : 2003)'
_journal_page_first 6548
_journal_page_last 6560
_journal_paper_doi 10.1039/c4dt00408f
_journal_volume 43
_journal_year 2014
_chemical_formula_moiety 'C25 H20 O Se Te'
_chemical_formula_sum 'C25 H20 O Se Te'
_chemical_formula_weight 542.99
_space_group_IT_number 2
_symmetry_cell_setting triclinic
_symmetry_Int_Tables_number 2
_symmetry_space_group_name_Hall '-P 1'
_symmetry_space_group_name_H-M 'P -1'
_atom_sites_solution_hydrogens geom
_atom_sites_solution_primary direct
_atom_sites_solution_secondary difmap
_cell_angle_alpha 109.466(12)
_cell_angle_beta 97.975(10)
_cell_angle_gamma 93.276(6)
_cell_formula_units_Z 4
_cell_length_a 8.645(4)
_cell_length_b 14.625(7)
_cell_length_c 17.253(9)
_cell_measurement_reflns_used 8540
_cell_measurement_temperature 125
_cell_measurement_theta_max 26.37
_cell_measurement_theta_min 1.49
_cell_volume 2024.3(17)
_computing_cell_refinement 'CrystalClear-SM Expert 2.0 r5'
_computing_data_collection 'CrystalClear-SM Expert 2.0 r5 (Rigaku, 2010)'
_computing_data_reduction 'CrystalClear-SM Expert 2.0 r5'
_computing_molecular_graphics 'CrystalStructure 4.0'
_computing_publication_material 'CrystalStructure 4.0 (Rigaku, 2010)'
_computing_structure_refinement 'SHELXL97 (Sheldrick, 2008)'
_computing_structure_solution 'SHELXS97 (Sheldrick, 2008)'
_diffrn_ambient_temperature 125
_diffrn_detector_area_resol_mean 29.257
_diffrn_measured_fraction_theta_full 0.991
_diffrn_measured_fraction_theta_max 0.991
_diffrn_measurement_device_type 'Rigaku Saturn70'
_diffrn_measurement_method \w
_diffrn_radiation_type 'Mo K\a'
_diffrn_radiation_wavelength 0.71075
_diffrn_reflns_av_R_equivalents 0.0524
_diffrn_reflns_limit_h_max 10
_diffrn_reflns_limit_h_min -9
_diffrn_reflns_limit_k_max 17
_diffrn_reflns_limit_k_min -15
_diffrn_reflns_limit_l_max 20
_diffrn_reflns_limit_l_min -20
_diffrn_reflns_number 15384
_diffrn_reflns_theta_full 25.00
_diffrn_reflns_theta_max 25.00
_diffrn_standards_number 0
_exptl_absorpt_coefficient_mu 3.281
_exptl_absorpt_correction_T_max 0.906
_exptl_absorpt_correction_T_min 0.607
_exptl_absorpt_correction_type multi-scan
_exptl_absorpt_process_details 'REQAB (Rigaku, 1998)'
_exptl_crystal_colour colorless
_exptl_crystal_density_diffrn 1.782
_exptl_crystal_density_method 'not measured'
_exptl_crystal_description chunk
_exptl_crystal_F_000 1056.00
_exptl_crystal_size_max 0.120
_exptl_crystal_size_mid 0.090
_exptl_crystal_size_min 0.030
_refine_diff_density_max 2.420
_refine_diff_density_min -2.330
_refine_ls_extinction_method none
_refine_ls_goodness_of_fit_ref 1.226
_refine_ls_hydrogen_treatment constr
_refine_ls_number_parameters 505
_refine_ls_number_reflns 7076
_refine_ls_number_restraints 6
_refine_ls_R_factor_gt 0.0655
_refine_ls_shift/su_max 0.000
_refine_ls_structure_factor_coef Fsqd
_refine_ls_weighting_details 'w = 1/[\s^2^(Fo^2^)+(0.2000P)^2^+0.0000P] where P=(Fo^2^+2Fc^2^)/3'
_refine_ls_weighting_scheme calc
_refine_ls_wR_factor_ref 0.2857
_reflns_number_gt 6299
_reflns_number_total 7078
_reflns_threshold_expression F^2^>2.0\s(F^2^)
_cod_data_source_file c4dt00408f2.cif
_cod_data_source_block MWS24-2
_cod_original_cell_volume 2024.3(16)
_cod_database_code 7030006

loop_
_symmetry_equiv_pos_site_id
_symmetry_equiv_pos_as_xyz
1 +X,+Y,+Z
2 -X,-Y,-Z

loop_
_atom_site_label
_atom_site_type_symbol
_atom_site_fract_x
_atom_site_fract_y
_atom_site_fract_z
_atom_site_U_iso_or_equiv
_atom_site_adp_type
_atom_site_occupancy
_atom_site_symmetry_multiplicity
_atom_site_calc_flag
_atom_site_refinement_flags
Te1 Te 0.36313(6) 0.37730(4) 0.43835(3) 0.0208(3) Uani 1.0 2 d .
Te2 Te 0.65017(6) 0.13038(4) 0.02374(3) 0.0188(3) Uani 1.0 2 d .
Se1 Se 0.54466(11) 0.38803(7) 0.61727(5) 0.0226(3) Uani 1.0 2 d .
Se2 Se 0.73315(10) 0.17281(6) -0.14178(5) 0.0195(3) Uani 1.0 2 d .
O1 O -0.0057(8) 0.3857(6) 0.3920(4) 0.0324(17) Uani 1.0 2 d .
O2 O 0.3337(8) 0.1056(5) 0.0992(4) 0.0285(15) Uani 1.0 2 d .
C1 C 0.2907(10) 0.2381(7) 0.4433(5) 0.0166(17) Uani 1.0 2 d .
C2 C 0.1796(10) 0.1766(6) 0.3802(5) 0.0183(18) Uani 1.0 2 d .
C3 C 0.1278(11) 0.0793(7) 0.3717(6) 0.0202(18) Uani 1.0 2 d .
C4 C 0.1882(11) 0.0437(7) 0.4319(5) 0.0219(19) Uani 1.0 2 d .
C5 C 0.2974(11) 0.1052(7) 0.4992(6) 0.0216(19) Uani 1.0 2 d .
C6 C 0.3463(10) 0.0575(7) 0.5561(6) 0.0191(18) Uani 1.0 2 d .
C7 C 0.4510(11) 0.1100(7) 0.6291(6) 0.024(2) Uani 1.0 2 d .
C8 C 0.5030(11) 0.2061(8) 0.6409(6) 0.026(2) Uani 1.0 2 d .
C9 C 0.4605(10) 0.2526(7) 0.5861(6) 0.0208(18) Uani 1.0 2 d .
C10 C 0.3520(9) 0.2047(7) 0.5109(5) 0.0141(16) Uani 1.0 2 d .
C11 C 0.1618(11) -0.0564(7) 0.4410(6) 0.025(2) Uani 1.0 2 d .
C12 C 0.2650(12) -0.0436(7) 0.5260(6) 0.025(2) Uani 1.0 2 d .
C13 C 0.2163(12) 0.3576(7) 0.3245(6) 0.025(2) Uani 1.0 2 d .
C14 C 0.0533(12) 0.3678(7) 0.3197(7) 0.028(2) Uani 1.0 2 d .
C15 C -0.0386(12) 0.3604(8) 0.2433(7) 0.028(3) Uani 1.0 2 d .
C16 C 0.0298(13) 0.3406(8) 0.1718(7) 0.036(3) Uani 1.0 2 d .
C17 C 0.1896(12) 0.3319(7) 0.1752(6) 0.026(2) Uani 1.0 2 d .
C18 C 0.2787(11) 0.3403(7) 0.2524(6) 0.0198(19) Uani 1.0 2 d .
C19 C -0.1663(13) 0.4122(10) 0.3914(8) 0.041(3) Uani 1.0 2 d .
C20 C 0.7641(11) 0.3654(7) 0.6248(6) 0.0204(19) Uani 1.0 2 d .
C21 C 0.8224(12) 0.3077(8) 0.5585(6) 0.031(3) Uani 1.0 2 d .
C22 C 0.9800(15) 0.2902(8) 0.5667(8) 0.043(3) Uani 1.0 2 d .
C23 C 1.0783(13) 0.3340(8) 0.6431(8) 0.036(3) Uani 1.0 2 d .
C24 C 1.0154(14) 0.3946(8) 0.7093(8) 0.039(3) Uani 1.0 2 d .
C25 C 0.8606(12) 0.4087(8) 0.7017(7) 0.030(3) Uani 1.0 2 d .
C26 C 0.6342(10) 0.2849(7) 0.0523(6) 0.0178(17) Uani 1.0 2 d .
C27 C 0.5732(11) 0.3322(7) 0.1237(6) 0.0223(19) Uani 1.0 2 d .
C28 C 0.5701(11) 0.4357(7) 0.1541(6) 0.0235(19) Uani 1.0 2 d .
C29 C 0.6288(11) 0.4895(7) 0.1117(5) 0.0206(18) Uani 1.0 2 d .
C30 C 0.6877(10) 0.4427(7) 0.0407(6) 0.0209(19) Uani 1.0 2 d .
C31 C 0.7478(11) 0.5095(7) 0.0059(6) 0.0231(19) Uani 1.0 2 d .
C32 C 0.8154(11) 0.4762(7) -0.0644(7) 0.029(2) Uani 1.0 2 d .
C33 C 0.8060(12) 0.3756(8) -0.1050(6) 0.028(2) Uani 1.0 2 d .
C34 C 0.7505(10) 0.3093(7) -0.0728(6) 0.0179(17) Uani 1.0 2 d .
C35 C 0.6916(10) 0.3392(6) 0.0041(5) 0.0152(17) Uani 1.0 2 d .
C36 C 0.6375(12) 0.5985(7) 0.1269(6) 0.026(2) Uani 1.0 2 d .
C37 C 0.7258(12) 0.6131(7) 0.0594(7) 0.027(2) Uani 1.0 2 d .
C38 C 0.6128(10) 0.1304(7) 0.1440(6) 0.0189(18) Uani 1.0 2 d .
C39 C 0.4596(10) 0.1139(7) 0.1618(6) 0.0198(18) Uani 1.0 2 d .
C40 C 0.4425(12) 0.1088(7) 0.2380(6) 0.025(2) Uani 1.0 2 d .
C41 C 0.5736(13) 0.1228(8) 0.3003(6) 0.032(3) Uani 1.0 2 d .
C42 C 0.7234(12) 0.1377(8) 0.2830(6) 0.031(3) Uani 1.0 2 d .
C43 C 0.7422(13) 0.1402(8) 0.2053(7) 0.030(3) Uani 1.0 2 d .
C44 C 0.1820(13) 0.0828(9) 0.1149(8) 0.037(3) Uani 1.0 2 d .
C45 C 0.9539(11) 0.1604(7) -0.1483(6) 0.0217(19) Uani 1.0 2 d .
C46 C 1.0497(11) 0.1459(8) -0.0829(7) 0.030(3) Uani 1.0 2 d .
C47 C 1.2037(13) 0.1296(7) -0.0893(8) 0.033(3) Uani 1.0 2 d .
C48 C 1.2644(13) 0.1289(9) -0.1610(9) 0.043(3) Uani 1.0 2 d .
C49 C 1.1646(13) 0.1483(9) -0.2237(7) 0.039(3) Uani 1.0 2 d .
C50 C 1.0117(12) 0.1626(8) -0.2173(6) 0.030(3) Uani 1.0 2 d .
H2 H 0.1335 0.2009 0.3388 0.0220 Uiso 1.0 2 calc R
H3 H 0.0527 0.0398 0.3252 0.0243 Uiso 1.0 2 calc R
H7 H 0.4854 0.0810 0.6693 0.0293 Uiso 1.0 2 calc R
H8 H 0.5733 0.2420 0.6907 0.0317 Uiso 1.0 2 calc R
H11A H 0.1961 -0.1079 0.3949 0.0305 Uiso 1.0 2 calc R
H11B H 0.0497 -0.0734 0.4418 0.0305 Uiso 1.0 2 calc R
H12A H 0.1989 -0.0522 0.5661 0.0299 Uiso 1.0 2 calc R
H12B H 0.3424 -0.0919 0.5187 0.0299 Uiso 1.0 2 calc R
H15 H -0.1471 0.3690 0.2405 0.0341 Uiso 1.0 2 calc R
H16 H -0.0337 0.3328 0.1200 0.0431 Uiso 1.0 2 calc R
H17 H 0.2372 0.3207 0.1269 0.0315 Uiso 1.0 2 calc R
H18 H 0.3877 0.3336 0.2549 0.0238 Uiso 1.0 2 calc R
H19A H -0.2386 0.3591 0.3495 0.0488 Uiso 1.0 2 calc R
H19B H -0.1729 0.4719 0.3777 0.0488 Uiso 1.0 2 calc R
H19C H -0.1951 0.4232 0.4465 0.0488 Uiso 1.0 2 calc R
H21 H 0.7556 0.2790 0.5061 0.0372 Uiso 1.0 2 calc R
H22 H 1.0198 0.2486 0.5204 0.0521 Uiso 1.0 2 calc R
H23 H 1.1857 0.3228 0.6499 0.0431 Uiso 1.0 2 calc R
H24 H 1.0824 0.4270 0.7611 0.0464 Uiso 1.0 2 calc R
H25 H 0.8189 0.4476 0.7485 0.0365 Uiso 1.0 2 calc R
H27 H 0.5322 0.2947 0.1533 0.0268 Uiso 1.0 2 calc R
H28 H 0.5278 0.4664 0.2031 0.0282 Uiso 1.0 2 calc R
H32 H 0.8670 0.5203 -0.0848 0.0350 Uiso 1.0 2 calc R
H33 H 0.8398 0.3522 -0.1575 0.0341 Uiso 1.0 2 calc R
H36A H 0.6954 0.6364 0.1833 0.0308 Uiso 1.0 2 calc R
H36B H 0.5308 0.6193 0.1212 0.0308 Uiso 1.0 2 calc R
H37A H 0.6631 0.6456 0.0259 0.0322 Uiso 1.0 2 calc R
H37B H 0.8285 0.6527 0.0848 0.0322 Uiso 1.0 2 calc R
H40 H 0.3404 0.0955 0.2489 0.0300 Uiso 1.0 2 calc R
H41 H 0.5601 0.1221 0.3538 0.0386 Uiso 1.0 2 calc R
H42 H 0.8129 0.1462 0.3245 0.0377 Uiso 1.0 2 calc R
H43 H 0.8452 0.1488 0.1936 0.0356 Uiso 1.0 2 calc R
H44A H 0.1612 0.1339 0.1647 0.0442 Uiso 1.0 2 calc R
H44B H 0.1771 0.0200 0.1239 0.0442 Uiso 1.0 2 calc R
H44C H 0.1029 0.0787 0.0670 0.0442 Uiso 1.0 2 calc R
H46 H 1.0095 0.1472 -0.0341 0.0366 Uiso 1.0 2 calc R
H47 H 1.2692 0.1188 -0.0449 0.0391 Uiso 1.0 2 calc R
H48 H 1.3694 0.1157 -0.1667 0.0516 Uiso 1.0 2 calc R
H49 H 1.2043 0.1514 -0.2715 0.0463 Uiso 1.0 2 calc R
H50 H 0.9454 0.1742 -0.2610 0.0355 Uiso 1.0 2 calc R

loop_
_atom_site_aniso_label
_atom_site_aniso_U_11
_atom_site_aniso_U_22
_atom_site_aniso_U_33
_atom_site_aniso_U_12
_atom_site_aniso_U_13
_atom_site_aniso_U_23
Te1 0.0207(4) 0.0180(4) 0.0244(4) 0.0002(3) 0.0001(3) 0.0102(3)
Te2 0.0207(4) 0.0160(4) 0.0224(4) 0.0025(3) 0.0062(3) 0.0090(3)
Se1 0.0213(6) 0.0191(6) 0.0247(6) 0.0023(4) -0.0014(4) 0.0060(4)
Se2 0.0174(5) 0.0215(6) 0.0198(5) 0.0014(4) 0.0029(4) 0.0076(4)
O1 0.023(4) 0.050(5) 0.033(4) 0.018(4) 0.018(3) 0.018(4)
O2 0.024(4) 0.035(4) 0.029(4) 0.000(3) -0.003(3) 0.019(4)
C1 0.018(4) 0.020(5) 0.018(4) 0.007(4) 0.009(4) 0.012(4)
C2 0.026(5) 0.012(5) 0.019(4) 0.001(4) 0.004(4) 0.007(4)
C3 0.025(5) 0.015(5) 0.019(5) 0.007(4) 0.003(4) 0.003(4)
C4 0.029(5) 0.024(5) 0.017(4) 0.004(4) 0.011(4) 0.010(4)
C5 0.027(5) 0.021(5) 0.023(5) 0.001(4) 0.003(4) 0.016(4)
C6 0.014(4) 0.024(5) 0.024(5) 0.009(4) 0.013(4) 0.009(4)
C7 0.020(5) 0.032(6) 0.029(5) 0.002(4) 0.005(4) 0.020(5)
C8 0.026(5) 0.039(6) 0.015(4) 0.004(5) 0.000(4) 0.010(4)
C9 0.020(5) 0.021(5) 0.021(5) -0.001(4) 0.002(4) 0.008(4)
C10 0.010(4) 0.020(5) 0.014(4) -0.002(4) -0.001(3) 0.009(4)
C11 0.024(5) 0.020(5) 0.028(5) -0.009(4) -0.005(4) 0.007(4)
C12 0.029(5) 0.024(5) 0.026(5) 0.000(4) -0.002(4) 0.017(4)
C13 0.034(6) 0.022(5) 0.021(5) -0.000(4) -0.004(4) 0.015(4)
C14 0.023(5) 0.021(5) 0.044(6) 0.005(4) 0.004(5) 0.018(5)
C15 0.023(5) 0.030(6) 0.039(6) -0.001(4) -0.003(4) 0.025(5)
C16 0.032(6) 0.038(6) 0.037(6) -0.006(5) -0.010(5) 0.019(5)
C17 0.030(6) 0.014(5) 0.036(6) 0.002(4) 0.012(4) 0.008(4)
C18 0.024(5) 0.013(5) 0.032(5) 0.008(4) 0.010(4) 0.017(4)
C19 0.027(6) 0.051(8) 0.059(8) 0.021(6) 0.019(5) 0.031(6)
C20 0.019(5) 0.010(4) 0.038(5) 0.005(4) 0.012(4) 0.014(4)
C21 0.031(6) 0.032(6) 0.023(5) -0.008(5) 0.005(4) 0.002(4)
C22 0.052(8) 0.025(6) 0.046(7) 0.002(5) 0.024(6) -0.003(5)
C23 0.033(6) 0.036(7) 0.052(7) 0.014(5) 0.022(5) 0.024(6)
C24 0.042(7) 0.025(6) 0.048(7) 0.002(5) -0.000(5) 0.014(5)
C25 0.032(6) 0.029(6) 0.031(6) 0.000(5) -0.001(4) 0.013(5)
C26 0.011(4) 0.018(5) 0.027(5) -0.001(4) 0.000(4) 0.013(4)
C27 0.025(5) 0.027(5) 0.021(5) 0.002(4) 0.005(4) 0.015(4)
C28 0.026(5) 0.019(5) 0.019(5) 0.004(4) -0.004(4) 0.000(4)
C29 0.023(5) 0.024(5) 0.012(4) -0.002(4) -0.005(4) 0.008(4)
C30 0.014(4) 0.017(5) 0.030(5) 0.003(4) -0.006(4) 0.010(4)
C31 0.020(5) 0.016(5) 0.031(5) -0.002(4) -0.001(4) 0.008(4)
C32 0.026(5) 0.027(6) 0.042(6) -0.002(4) 0.005(4) 0.024(5)
C33 0.028(5) 0.037(6) 0.029(5) 0.001(5) 0.005(4) 0.022(5)
C34 0.014(4) 0.016(5) 0.023(5) 0.007(4) 0.004(4) 0.004(4)
C35 0.0157(19) 0.0152(19) 0.0155(19) 0.0018(10) 0.0023(10) 0.0063(11)
C36 0.024(5) 0.026(5) 0.023(5) 0.002(4) -0.005(4) 0.007(4)
C37 0.026(5) 0.011(5) 0.040(6) 0.000(4) -0.003(4) 0.009(4)
C38 0.021(5) 0.017(5) 0.021(4) 0.011(4) 0.007(4) 0.007(4)
C39 0.011(4) 0.021(5) 0.033(5) 0.003(4) -0.000(4) 0.017(4)
C40 0.027(5) 0.026(5) 0.030(5) 0.007(4) 0.011(4) 0.016(5)
C41 0.048(7) 0.028(6) 0.024(5) 0.016(5) 0.011(5) 0.009(5)
C42 0.031(6) 0.040(7) 0.026(5) 0.022(5) 0.006(4) 0.011(5)
C43 0.029(6) 0.031(6) 0.033(6) -0.003(5) 0.008(5) 0.017(5)
C44 0.034(6) 0.034(6) 0.051(7) -0.004(5) 0.004(5) 0.027(6)
C45 0.021(5) 0.012(5) 0.032(5) 0.002(4) 0.005(4) 0.008(4)
C46 0.021(5) 0.036(6) 0.037(6) -0.003(5) -0.000(4) 0.021(5)
C47 0.032(6) 0.016(5) 0.055(7) 0.012(5) 0.013(5) 0.016(5)
C48 0.021(6) 0.036(7) 0.069(8) -0.006(5) 0.005(6) 0.016(6)
C49 0.028(6) 0.038(7) 0.038(6) -0.006(5) 0.010(5) -0.002(5)
C50 0.023(5) 0.031(6) 0.024(5) -0.004(4) 0.002(4) -0.003(4)

loop_
_atom_type_symbol
_atom_type_description
_atom_type_scat_dispersion_real
_atom_type_scat_dispersion_imag
_atom_type_scat_source
C C 0.0033 0.0016
;
International Tables for Crystallography
(1992, Vol. C, Tables 4.2.6.8 and 6.1.1.4)
;
H H 0.0000 0.0000
;
International Tables for Crystallography
(1992, Vol. C, Table 6.1.1.4)
;
O O 0.0106 0.0060
;
International Tables for Crystallography
(1992, Vol. C, Tables 4.2.6.8 and 6.1.1.4)
;
Se Se -0.0929 2.2259
;
International Tables for Crystallography
(1992, Vol. C, Tables 4.2.6.8 and 6.1.1.4)
;
Te Te -0.5308 1.6751
;
International Tables for Crystallography
(1992, Vol. C, Tables 4.2.6.8 and 6.1.1.4)
;

loop_
_geom_angle_atom_site_label_1
_geom_angle_atom_site_label_2
_geom_angle_atom_site_label_3
_geom_angle
_geom_angle_publ_flag
C1 Te1 C13 95.4(4) yes
C26 Te2 C38 94.8(4) yes
C9 Se1 C20 96.3(4) yes
C34 Se2 C45 99.0(4) yes
C14 O1 C19 117.1(9) yes
C39 O2 C44 116.5(9) yes
Te1 C1 C2 118.7(7) yes
Te1 C1 C10 123.5(5) yes
C2 C1 C10 117.9(9) yes
C1 C2 C3 125.2(9) yes
C2 C3 C4 118.5(8) yes
C3 C4 C5 118.3(9) yes
C3 C4 C11 132.0(7) yes
C5 C4 C11 109.8(9) yes
C4 C5 C6 111.0(9) yes
C4 C5 C10 125.1(10) yes
C6 C5 C10 123.9(7) yes
C5 C6 C7 118.5(9) yes
C5 C6 C12 110.0(7) yes
C7 C6 C12 131.4(10) yes
C6 C7 C8 117.8(10) yes
C7 C8 C9 124.7(8) yes
Se1 C9 C8 117.2(6) yes
Se1 C9 C10 121.6(8) yes
C8 C9 C10 121.1(9) yes
C1 C10 C5 114.8(7) yes
C1 C10 C9 131.1(9) yes
C5 C10 C9 114.1(9) yes
C4 C11 C12 103.7(7) yes
C6 C12 C11 105.5(9) yes
Te1 C13 C14 122.1(8) yes
Te1 C13 C18 120.3(8) yes
C14 C13 C18 117.5(9) yes
O1 C14 C13 116.5(9) yes
O1 C14 C15 123.3(9) yes
C13 C14 C15 120.2(10) yes
C14 C15 C16 119.9(10) yes
C15 C16 C17 120.9(10) yes
C16 C17 C18 117.9(10) yes
C13 C18 C17 123.5(9) yes
Se1 C20 C21 121.9(7) yes
Se1 C20 C25 117.6(8) yes
C21 C20 C25 120.5(9) yes
C20 C21 C22 120.5(9) yes
C21 C22 C23 119.6(11) yes
C22 C23 C24 118.4(11) yes
C23 C24 C25 121.8(10) yes
C20 C25 C24 119.2(10) yes
Te2 C26 C27 116.4(8) yes
Te2 C26 C35 123.2(6) yes
C27 C26 C35 120.3(9) yes
C26 C27 C28 122.1(10) yes
C27 C28 C29 118.9(9) yes
C28 C29 C30 119.0(9) yes
C28 C29 C36 131.0(8) yes
C30 C29 C36 110.0(9) yes
C29 C30 C31 111.6(8) yes
C29 C30 C35 126.1(10) yes
C31 C30 C35 122.3(9) yes
C30 C31 C32 120.0(9) yes
C30 C31 C37 109.3(9) yes
C32 C31 C37 130.7(10) yes
C31 C32 C33 118.1(11) yes
C32 C33 C34 123.1(10) yes
Se2 C34 C33 117.1(7) yes
Se2 C34 C35 121.1(7) yes
C33 C34 C35 121.4(8) yes
C26 C35 C30 113.5(8) yes
C26 C35 C34 132.0(8) yes
C30 C35 C34 114.6(9) yes
C29 C36 C37 105.0(8) yes
C31 C37 C36 103.9(9) yes
Te2 C38 C39 122.1(7) yes
Te2 C38 C43 119.3(8) yes
C39 C38 C43 118.5(10) yes
O2 C39 C38 116.6(9) yes
O2 C39 C40 123.6(9) yes
C38 C39 C40 119.8(8) yes
C39 C40 C41 120.9(10) yes
C40 C41 C42 119.5(10) yes
C41 C42 C43 120.0(10) yes
C38 C43 C42 121.1(10) yes
Se2 C45 C46 118.8(8) yes
Se2 C45 C50 120.3(8) yes
C46 C45 C50 120.9(10) yes
C45 C46 C47 119.5(11) yes
C46 C47 C48 120.5(11) yes
C47 C48 C49 117.7(11) yes
C48 C49 C50 121.2(12) yes
C45 C50 C49 120.1(11) yes
C1 C2 H2 117.418 no
C3 C2 H2 117.411 no
C2 C3 H3 120.736 no
C4 C3 H3 120.738 no
C6 C7 H7 121.123 no
C8 C7 H7 121.119 no
C7 C8 H8 117.664 no
C9 C8 H8 117.660 no
C4 C11 H11A 111.028 no
C4 C11 H11B 111.028 no
C12 C11 H11A 111.030 no
C12 C11 H11B 111.025 no
H11A C11 H11B 109.017 no
C6 C12 H12A 110.633 no
C6 C12 H12B 110.636 no
C11 C12 H12A 110.630 no
C11 C12 H12B 110.632 no
H12A C12 H12B 108.751 no
C14 C15 H15 120.039 no
C16 C15 H15 120.054 no
C15 C16 H16 119.519 no
C17 C16 H16 119.535 no
C16 C17 H17 121.065 no
C18 C17 H17 121.072 no
C13 C18 H18 118.235 no
C17 C18 H18 118.217 no
O1 C19 H19A 109.473 no
O1 C19 H19B 109.473 no
O1 C19 H19C 109.465 no
H19A C19 H19B 109.476 no
H19A C19 H19C 109.476 no
H19B C19 H19C 109.464 no
C20 C21 H21 119.742 no
C22 C21 H21 119.744 no
C21 C22 H22 120.207 no
C23 C22 H22 120.200 no
C22 C23 H23 120.816 no
C24 C23 H23 120.814 no
C23 C24 H24 119.121 no
C25 C24 H24 119.113 no
C20 C25 H25 120.395 no
C24 C25 H25 120.397 no
C26 C27 H27 118.950 no
C28 C27 H27 118.941 no
C27 C28 H28 120.531 no
C29 C28 H28 120.519 no
C31 C32 H32 120.971 no
C33 C32 H32 120.974 no
C32 C33 H33 118.457 no
C34 C33 H33 118.476 no
C29 C36 H36A 110.758 no
C29 C36 H36B 110.755 no
C37 C36 H36A 110.752 no
C37 C36 H36B 110.750 no
H36A C36 H36B 108.838 no
C31 C37 H37A 110.971 no
C31 C37 H37B 110.974 no
C36 C37 H37A 110.985 no
C36 C37 H37B 110.985 no
H37A C37 H37B 108.986 no
C39 C40 H40 119.531 no
C41 C40 H40 119.536 no
C40 C41 H41 120.241 no
C42 C41 H41 120.245 no
C41 C42 H42 120.014 no
C43 C42 H42 120.020 no
C38 C43 H43 119.423 no
C42 C43 H43 119.430 no
O2 C44 H44A 109.471 no
O2 C44 H44B 109.473 no
O2 C44 H44C 109.476 no
H44A C44 H44B 109.468 no
H44A C44 H44C 109.461 no
H44B C44 H44C 109.478 no
C45 C46 H46 120.234 no
C47 C46 H46 120.238 no
C46 C47 H47 119.753 no
C48 C47 H47 119.760 no
C47 C48 H48 121.155 no
C49 C48 H48 121.163 no
C48 C49 H49 119.386 no
C50 C49 H49 119.383 no
C45 C50 H50 119.939 no
C49 C50 H50 119.945 no

loop_
_geom_bond_atom_site_label_1
_geom_bond_atom_site_label_2
_geom_bond_distance
_geom_bond_publ_flag
Te1 C1 2.129(10) yes
Te1 C13 2.107(10) yes
Te2 C26 2.163(10) yes
Te2 C38 2.144(10) yes
Se1 C9 1.939(10) yes
Se1 C20 1.939(10) yes
Se2 C34 1.938(8) yes
Se2 C45 1.943(10) yes
O1 C14 1.363(14) yes
O1 C19 1.462(14) yes
O2 C39 1.391(11) yes
O2 C44 1.419(14) yes
C1 C2 1.370(10) yes
C1 C10 1.454(14) yes
C2 C3 1.420(13) yes
C3 C4 1.364(15) yes
C4 C5 1.397(11) yes
C4 C11 1.532(15) yes
C5 C6 1.416(15) yes
C5 C10 1.442(14) yes
C6 C7 1.398(11) yes
C6 C12 1.490(13) yes
C7 C8 1.389(15) yes
C8 C9 1.360(16) yes
C9 C10 1.426(11) yes
C11 C12 1.555(14) yes
C13 C14 1.420(15) yes
C13 C18 1.376(15) yes
C14 C15 1.409(15) yes
C15 C16 1.392(16) yes
C16 C17 1.389(15) yes
C17 C18 1.407(14) yes
C20 C21 1.356(14) yes
C20 C25 1.389(13) yes
C21 C22 1.398(17) yes
C22 C23 1.389(15) yes
C23 C24 1.392(16) yes
C24 C25 1.361(16) yes
C26 C27 1.390(13) yes
C26 C35 1.442(15) yes
C27 C28 1.430(14) yes
C28 C29 1.362(15) yes
C29 C30 1.371(12) yes
C29 C36 1.522(15) yes
C30 C31 1.416(16) yes
C30 C35 1.436(12) yes
C31 C32 1.373(15) yes
C31 C37 1.528(13) yes
C32 C33 1.394(14) yes
C33 C34 1.363(16) yes
C34 C35 1.428(13) yes
C36 C37 1.542(16) yes
C38 C39 1.425(13) yes
C38 C43 1.394(14) yes
C39 C40 1.369(15) yes
C40 C41 1.404(14) yes
C41 C42 1.389(16) yes
C42 C43 1.385(17) yes
C45 C46 1.386(15) yes
C45 C50 1.363(16) yes
C46 C47 1.378(15) yes
C47 C48 1.41(2) yes
C48 C49 1.403(19) yes
C49 C50 1.364(15) yes
C2 H2 0.950 no
C3 H3 0.950 no
C7 H7 0.950 no
C8 H8 0.950 no
C11 H11A 0.990 no
C11 H11B 0.990 no
C12 H12A 0.990 no
C12 H12B 0.990 no
C15 H15 0.950 no
C16 H16 0.950 no
C17 H17 0.950 no
C18 H18 0.950 no
C19 H19A 0.980 no
C19 H19B 0.980 no
C19 H19C 0.980 no
C21 H21 0.950 no
C22 H22 0.950 no
C23 H23 0.950 no
C24 H24 0.950 no
C25 H25 0.950 no
C27 H27 0.950 no
C28 H28 0.950 no
C32 H32 0.950 no
C33 H33 0.950 no
C36 H36A 0.990 no
C36 H36B 0.990 no
C37 H37A 0.990 no
C37 H37B 0.990 no
C40 H40 0.950 no
C41 H41 0.950 no
C42 H42 0.950 no
C43 H43 0.950 no
C44 H44A 0.980 no
C44 H44B 0.980 no
C44 H44C 0.980 no
C46 H46 0.950 no
C47 H47 0.950 no
C48 H48 0.950 no
C49 H49 0.950 no
C50 H50 0.950 no

loop_
_geom_contact_atom_site_label_1
_geom_contact_atom_site_label_2
_geom_contact_distance
_geom_contact_publ_flag
_geom_contact_site_symmetry_2
Te1 Se1 3.2127(17) no .
Te1 O1 3.197(7) no .
Te2 Se2 3.2792(18) no .
Te2 O2 3.240(8) no .
Se1 C1 3.445(7) no .
Se2 C26 3.453(9) no .
O1 C2 3.493(13) no .
C1 C4 2.862(14) no .
C2 C5 2.704(15) no .
C2 C13 3.117(15) no .
C2 C14 3.476(16) no .
C3 C6 3.587(14) no .
C3 C10 2.873(10) no .
C5 C8 2.721(11) no .
C6 C9 2.817(14) no .
C7 C10 2.888(15) no .
C8 C20 3.257(15) no .
C9 C21 3.324(15) no .
C13 C16 2.818(15) no .
C14 C17 2.810(16) no .
C15 C18 2.764(14) no .
C15 C19 2.813(17) no .
C20 C23 2.773(15) no .
C21 C24 2.741(14) no .
C22 C25 2.770(16) no .
C26 C29 2.827(13) no .
C27 C30 2.719(16) no .
C27 C38 3.118(15) no .
C27 C39 3.579(15) no .
C28 C31 3.578(16) no .
C28 C35 2.878(13) no .
C29 C32 3.587(15) no .
C30 C33 2.741(14) no .
C31 C34 2.790(12) no .
C32 C35 2.869(16) no .
C33 C45 3.356(15) no .
C38 C41 2.800(15) no .
C39 C42 2.793(13) no .
C40 C43 2.773(16) no .
C40 C44 2.786(15) no .
C45 C48 2.775(15) no .
C46 C49 2.758(18) no .
C47 C50 2.765(16) no .
Te2 O2 3.418(7) no 2_655
O2 Te2 3.418(7) no 2_655
O2 C17 3.501(12) no .
O2 C47 3.429(15) no 1_455
C2 C40 3.514(14) no .
C11 C22 3.519(16) no 2_656
C14 C25 3.462(17) no 2_666
C15 C24 3.386(16) no 2_666
C15 C25 3.397(15) no 2_666
C15 C43 3.456(16) no 1_455
C16 C25 3.579(14) no 2_666
C17 O2 3.501(12) no .
C17 C27 3.550(14) no .
C17 C44 3.434(15) no .
C18 C27 3.586(15) no .
C22 C11 3.519(16) no 2_656
C24 C15 3.386(16) no 2_666
C25 C14 3.462(17) no 2_666
C25 C15 3.397(15) no 2_666
C25 C16 3.579(14) no 2_666
C27 C17 3.550(14) no .
C27 C18 3.586(15) no .
C29 C31 3.592(13) no 2_665
C31 C29 3.592(13) no 2_665
C32 C32 3.516(13) no 2_765
C37 C48 3.582(15) no 2_765
C40 C2 3.514(14) no .
C43 C15 3.456(16) no 1_655
C44 C17 3.434(15) no .
C47 O2 3.429(15) no 1_655
C48 C37 3.582(15) no 2_765
Te1 H2 3.0100 no .
Te1 H18 3.0530 no .
Te2 H27 3.0241 no .
Te2 H43 3.0906 no .
Te2 H46 3.4121 no .
Se1 H8 2.8304 no .
Se1 H21 2.9684 no .
Se1 H25 2.9100 no .
Se2 H33 2.8419 no .
Se2 H46 2.9386 no .
Se2 H50 2.9444 no .
O1 H2 2.9359 no .
O1 H15 2.6522 no .
O2 H27 2.9596 no .
O2 H40 2.6285 no .
C1 H3 3.3179 no .
C3 H11A 2.9751 no .
C3 H11B 2.9593 no .
C4 H2 3.2345 no .
C4 H12A 3.0755 no .
C4 H12B 3.1121 no .
C5 H3 3.2396 no .
C5 H7 3.2880 no .
C5 H11A 3.0385 no .
C5 H11B 3.0722 no .
C5 H12A 3.0291 no .
C5 H12B 3.0520 no .
C6 H8 3.2369 no .
C6 H11A 3.0711 no .
C6 H11B 3.1066 no .
C7 H12A 2.9315 no .
C7 H12B 2.9441 no .
C9 H7 3.2829 no .
C9 H21 3.1275 no .
C10 H2 3.2721 no .
C10 H8 3.2702 no .
C11 H3 2.8926 no .
C12 H7 2.8907 no .
C13 H2 2.4619 no .
C13 H15 3.3100 no .
C13 H17 3.3026 no .
C14 H2 2.6858 no .
C14 H16 3.2803 no .
C14 H18 3.2478 no .
C14 H19A 2.6483 no .
C14 H19B 2.6478 no .
C14 H19C 3.2208 no .
C15 H2 3.5570 no .
C15 H17 3.2810 no .
C15 H19A 2.6921 no .
C15 H19B 2.7984 no .
C16 H18 3.2473 no .
C17 H15 3.2743 no .
C18 H2 3.1934 no .
C18 H16 3.2577 no .
C19 H15 2.4973 no .
C20 H8 2.9712 no .
C20 H22 3.2454 no .
C20 H24 3.2284 no .
C21 H23 3.2728 no .
C21 H25 3.2393 no .
C22 H24 3.2457 no .
C23 H21 3.2651 no .
C23 H25 3.2617 no .
C24 H22 3.2529 no .
C25 H8 3.3194 no .
C25 H21 3.2402 no .
C25 H23 3.2600 no .
C26 H28 3.3180 no .
C28 H36A 2.9219 no .
C28 H36B 2.9524 no .
C29 H27 3.2538 no .
C29 H37A 3.1286 no .
C29 H37B 3.0629 no .
C30 H28 3.2194 no .
C30 H32 3.2784 no .
C30 H36A 3.0613 no .
C30 H36B 2.9961 no .
C30 H37A 3.0795 no .
C30 H37B 3.0420 no .
C31 H33 3.2220 no .
C31 H36A 3.1174 no .
C31 H36B 3.0509 no .
C32 H37A 2.9442 no .
C32 H37B 2.9597 no .
C34 H32 3.2726 no .
C34 H46 3.5107 no .
C35 H27 3.3087 no .
C35 H33 3.2818 no .
C36 H28 2.8619 no .
C37 H32 2.8812 no .
C38 H27 2.5000 no .
C38 H40 3.2773 no .
C38 H42 3.2753 no .
C39 H27 2.7387 no .
C39 H41 3.2661 no .
C39 H43 3.2841 no .
C39 H44A 2.6182 no .
C39 H44B 2.6176 no .
C39 H44C 3.2102 no .
C40 H27 3.5855 no .
C40 H42 3.2729 no .
C40 H44A 2.6844 no .
C40 H44B 2.7437 no .
C41 H43 3.2565 no .
C42 H40 3.2675 no .
C43 H27 3.2524 no .
C43 H41 3.2611 no .
C44 H40 2.4616 no .
C45 H33 3.0728 no .
C45 H47 3.2468 no .
C45 H49 3.2163 no .
C46 H48 3.2783 no .
C46 H50 3.2473 no .
C47 H49 3.2646 no .
C48 H46 3.2769 no .
C48 H50 3.2669 no .
C49 H47 3.2667 no .
C50 H33 3.1546 no .
C50 H46 3.2455 no .
C50 H48 3.2684 no .
H2 H3 2.3431 no .
H2 H18 3.5990 no .
H3 H11A 3.0456 no .
H3 H11B 3.0035 no .
H7 H8 2.3217 no .
H7 H12A 3.0023 no .
H7 H12B 3.0072 no .
H8 H25 3.3512 no .
H11A H12A 2.7866 no .
H11A H12B 2.2595 no .
H11B H12A 2.2591 no .
H11B H12B 2.7617 no .
H15 H16 2.3363 no .
H15 H19A 2.1822 no .
H15 H19B 2.3936 no .
H15 H19C 3.4639 no .
H16 H17 2.3480 no .
H17 H18 2.3471 no .
H21 H22 2.3471 no .
H22 H23 2.3538 no .
H23 H24 2.3416 no .
H24 H25 2.3044 no .
H27 H28 2.3721 no .
H28 H36A 2.9467 no .
H28 H36B 3.0182 no .
H32 H33 2.3392 no .
H32 H37A 3.0132 no .
H32 H37B 2.9976 no .
H33 H50 2.9023 no .
H36A H37A 2.7415 no .
H36A H37B 2.2487 no .
H36B H37A 2.2484 no .
H36B H37B 2.7870 no .
H40 H41 2.3509 no .
H40 H44A 2.2007 no .
H40 H44B 2.2922 no .
H40 H44C 3.4303 no .
H41 H42 2.3433 no .
H42 H43 2.3271 no .
H46 H47 2.3284 no .
H47 H48 2.3696 no .
H48 H49 2.3612 no .
H49 H50 2.3042 no .
Te1 H19C 3.4630 no 2_566
Te2 H44B 3.3539 no 2_655
Te2 H47 3.3165 no 1_455
Se1 H23 3.3708 no 1_455
Se1 H28 3.2896 no 2_666
Se2 H7 3.4400 no 1_554
Se2 H8 3.5042 no 1_554
Se2 H44B 3.0680 no 2_655
Se2 H48 3.1396 no 1_455
O1 H19C 3.3913 no 2_566
O1 H22 3.4438 no 1_455
O1 H42 3.4979 no 1_455
O2 H17 3.1988 no .
O2 H18 3.4727 no .
O2 H46 3.5854 no 1_455
O2 H47 2.5454 no 1_455
C1 H22 2.8371 no 1_455
C1 H40 3.4095 no .
C1 H41 3.2232 no .
C2 H22 2.8753 no 1_455
C2 H40 2.7824 no .
C2 H41 3.4839 no .
C2 H42 3.1433 no 1_455
C2 H44A 3.5373 no .
C3 H12A 3.2065 no 2_556
C3 H22 3.2062 no 1_455
C3 H40 3.0483 no .
C3 H42 3.0416 no 1_455
C3 H50 3.5315 no 2_655
C4 H11B 3.1435 no 2_556
C4 H12A 3.3612 no 2_556
C4 H22 3.3909 no 1_455
C4 H50 3.5437 no 2_655
C5 H11B 3.3552 no 2_556
C5 H12B 3.1825 no 2_656
C5 H22 3.2557 no 1_455
C6 H11B 3.4484 no 2_556
C6 H12B 3.2262 no 2_656
C6 H41 3.5477 no 2_656
C6 H49 3.2742 no 1_456
C7 H11A 3.1355 no 2_656
C7 H12B 3.2606 no 2_656
C7 H41 3.5019 no 2_656
C7 H49 2.8860 no 1_456
C8 H11A 3.0808 no 2_656
C8 H12B 3.2201 no 2_656
C8 H23 3.3075 no 1_455
C8 H49 3.3539 no 1_456
C9 H12B 3.1897 no 2_656
C9 H23 2.8573 no 1_455
C10 H12B 3.2052 no 2_656
C10 H22 2.9933 no 1_455
C10 H23 3.0467 no 1_455
C10 H41 3.3854 no .
C11 H11B 3.1463 no 2_556
C11 H12A 3.5855 no 2_556
C11 H22 3.4407 no 2_656
C11 H50 2.9873 no 2_655
C12 H11B 3.3102 no 2_556
C12 H21 3.2893 no 2_656
C12 H22 3.5636 no 2_656
C12 H41 2.9698 no 2_656
C12 H42 3.5067 no 2_656
C13 H25 3.4910 no 2_666
C13 H44A 3.4605 no .
C14 H25 3.4690 no 2_666
C14 H43 3.4413 no 1_455
C15 H24 3.1777 no 2_666
C15 H25 3.2501 no 2_666
C15 H43 2.9938 no 1_455
C16 H24 3.4503 no 2_666
C16 H25 3.0663 no 2_666
C16 H32 3.0639 no 2_665
C16 H43 3.3036 no 1_455
C16 H44A 3.2596 no .
C17 H25 3.0607 no 2_666
C17 H27 3.0931 no .
C17 H28 3.3126 no .
C17 H32 3.0816 no 2_665
C17 H44A 2.8350 no .
C17 H44C 3.5283 no .
C18 H25 3.2668 no 2_666
C18 H27 2.9362 no .
C18 H28 3.1416 no .
C18 H44A 2.9341 no .
C19 H21 3.3098 no 1_455
C20 H19C 3.5073 no 1_655
C21 H11A 3.2805 no 2_656
C21 H12B 3.1504 no 2_656
C21 H19C 2.9553 no 1_655
C22 H11A 3.2951 no 2_656
C22 H11B 3.1185 no 2_656
C22 H12A 3.5838 no 2_656
C22 H19B 3.5326 no 2_666
C22 H19C 3.5405 no 1_655
C23 H19B 3.0589 no 2_666
C23 H36A 3.2250 no 2_766
C23 H50 3.5095 no 1_556
C24 H15 3.3591 no 2_666
C24 H19B 3.1842 no 2_666
C24 H33 3.1271 no 1_556
C24 H36A 3.0484 no 2_766
C24 H50 3.4615 no 1_556
C25 H32 3.4874 no 1_556
C25 H33 2.8371 no 1_556
C26 H15 3.3173 no 1_655
C26 H16 2.8970 no 1_655
C26 H37A 3.1164 no 2_665
C27 H15 2.8244 no 1_655
C27 H16 3.4080 no 1_655
C27 H17 2.9093 no .
C27 H18 2.9463 no .
C27 H37A 3.1791 no 2_665
C28 H15 3.0632 no 1_655
C28 H17 3.1433 no .
C28 H18 3.1574 no .
C28 H24 3.3658 no 2_766
C28 H37A 3.2633 no 2_665
C29 H24 2.9810 no 2_766
C29 H37A 3.2479 no 2_665
C30 H16 3.3537 no 1_655
C30 H24 3.5511 no 2_766
C30 H36B 2.9746 no 2_665
C30 H37A 3.1283 no 2_665
C31 H32 3.5269 no 2_765
C31 H36B 3.0691 no 2_665
C32 H17 3.5138 no 2_665
C32 H25 3.1185 no 1_554
C32 H32 3.4790 no 2_765
C32 H36B 3.1087 no 2_665
C33 H25 3.0572 no 1_554
C33 H36B 2.8938 no 2_665
C33 H37B 3.1965 no 2_765
C34 H16 3.4798 no 1_655
C34 H36B 2.8300 no 2_665
C35 H16 2.9123 no 1_655
C35 H36B 2.9309 no 2_665
C35 H37A 3.0718 no 2_665
C36 H24 3.0038 no 2_766
C37 H24 3.5468 no 2_766
C39 H18 3.2172 no .
C40 H2 3.4804 no .
C40 H18 3.2701 no .
C41 H7 3.2200 no 2_656
C41 H12A 3.2877 no 2_656
C41 H12B 3.2911 no 2_656
C41 H19A 3.5097 no 1_655
C41 H21 3.5966 no .
C41 H48 3.5883 no 2_755
C42 H2 3.5266 no 1_655
C42 H3 3.3565 no 1_655
C42 H12A 3.2513 no 2_656
C42 H19A 3.0338 no 1_655
C42 H48 3.5590 no 2_755
C43 H15 3.2550 no 1_655
C43 H19A 3.3133 no 1_655
C44 H17 3.4180 no .
C44 H43 3.4351 no 1_455
C44 H46 3.2297 no 1_455
C44 H46 3.4056 no 2_655
C44 H47 3.1544 no 1_455
C45 H3 3.4453 no 2_655
C45 H37B 3.0091 no 2_765
C45 H44B 2.9919 no 2_655
C46 H37A 3.5893 no 2_765
C46 H37B 3.0823 no 2_765
C46 H44B 2.8570 no 2_655
C46 H44C 3.0466 no 1_655
C46 H44C 3.5795 no 2_655
C47 H37A 3.1857 no 2_765
C47 H37B 3.1874 no 2_765
C47 H44C 3.2399 no 1_655
C48 H36A 3.5832 no 2_765
C48 H37A 3.3071 no 2_765
C48 H37B 3.2193 no 2_765
C49 H3 3.0741 no 2_655
C49 H7 3.5489 no 1_654
C49 H36A 3.1209 no 2_765
C49 H37B 3.0841 no 2_765
C50 H3 2.8973 no 2_655
C50 H11A 3.1512 no 2_655
C50 H37B 3.0016 no 2_765
H2 C40 3.4804 no .
H2 C42 3.5266 no 1_455
H2 H22 3.2786 no 1_455
H2 H40 2.7336 no .
H2 H42 2.7949 no 1_455
H2 H43 3.1387 no 1_455
H2 H44A 2.8813 no .
H3 C42 3.3565 no 1_455
H3 C45 3.4453 no 2_655
H3 C49 3.0741 no 2_655
H3 C50 2.8973 no 2_655
H3 H12A 3.0387 no 2_556
H3 H40 3.1582 no .
H3 H42 2.6628 no 1_455
H3 H43 3.5385 no 1_455
H3 H49 3.2573 no 2_655
H3 H50 2.9543 no 2_655
H7 Se2 3.4400 no 1_556
H7 C41 3.2200 no 2_656
H7 C49 3.5489 no 1_456
H7 H11A 3.1574 no 2_656
H7 H41 2.8590 no 2_656
H7 H48 3.0264 no 1_456
H7 H49 2.8789 no 1_456
H8 Se2 3.5042 no 1_556
H8 H11A 3.0550 no 2_656
H8 H33 3.1383 no 1_556
H8 H36A 3.5463 no 2_666
H8 H36B 3.4760 no 2_666
H8 H50 3.4924 no 1_556
H11A C7 3.1355 no 2_656
H11A C8 3.0808 no 2_656
H11A C21 3.2805 no 2_656
H11A C22 3.2951 no 2_656
H11A C50 3.1512 no 2_655
H11A H7 3.1574 no 2_656
H11A H8 3.0550 no 2_656
H11A H21 3.4824 no 2_656
H11A H22 3.4893 no 2_656
H11A H50 2.3151 no 2_655
H11B C4 3.1435 no 2_556
H11B C5 3.3552 no 2_556
H11B C6 3.4484 no 2_556
H11B C11 3.1463 no 2_556
H11B C12 3.3102 no 2_556
H11B C22 3.1185 no 2_656
H11B H11B 2.6823 no 2_556
H11B H12A 2.9240 no 2_556
H11B H22 2.8975 no 2_656
H11B H49 3.2315 no 2_655
H11B H50 2.9808 no 2_655
H12A C3 3.2065 no 2_556
H12A C4 3.3612 no 2_556
H12A C11 3.5855 no 2_556
H12A C22 3.5838 no 2_656
H12A C41 3.2877 no 2_656
H12A C42 3.2513 no 2_656
H12A H3 3.0387 no 2_556
H12A H11B 2.9240 no 2_556
H12A H21 3.1996 no 2_656
H12A H22 3.1291 no 2_656
H12A H41 2.7715 no 2_656
H12A H42 2.6880 no 2_656
H12A H49 3.3331 no 1_456
H12B C5 3.1825 no 2_656
H12B C6 3.2262 no 2_656
H12B C7 3.2606 no 2_656
H12B C8 3.2201 no 2_656
H12B C9 3.1897 no 2_656
H12B C10 3.2052 no 2_656
H12B C21 3.1504 no 2_656
H12B C41 3.2911 no 2_656
H12B H21 2.6909 no 2_656
H12B H41 2.4327 no 2_656
H12B H42 3.4727 no 2_656
H15 C24 3.3591 no 2_666
H15 C26 3.3173 no 1_455
H15 C27 2.8244 no 1_455
H15 C28 3.0632 no 1_455
H15 C43 3.2550 no 1_455
H15 H24 3.0143 no 2_666
H15 H27 2.9228 no 1_455
H15 H28 3.3036 no 1_455
H15 H43 3.0421 no 1_455
H16 C26 2.8970 no 1_455
H16 C27 3.4080 no 1_455
H16 C30 3.3537 no 1_455
H16 C34 3.4798 no 1_455
H16 C35 2.9123 no 1_455
H16 H24 3.5118 no 2_666
H16 H25 3.4936 no 2_666
H16 H32 2.7957 no 2_665
H16 H43 3.5039 no 1_455
H16 H46 3.1860 no 1_455
H17 O2 3.1988 no .
H17 C27 2.9093 no .
H17 C28 3.1433 no .
H17 C32 3.5138 no 2_665
H17 C44 3.4180 no .
H17 H25 3.4595 no 2_666
H17 H27 2.5998 no .
H17 H28 3.0313 no .
H17 H32 2.8154 no 2_665
H17 H37A 3.0619 no 2_665
H17 H44A 3.0701 no .
H17 H44C 3.4211 no .
H17 H46 3.3520 no 1_455
H17 H47 3.4739 no 1_455
H18 O2 3.4727 no .
H18 C27 2.9463 no .
H18 C28 3.1574 no .
H18 C39 3.2172 no .
H18 C40 3.2701 no .
H18 H19A 3.3515 no 1_655
H18 H27 2.2323 no .
H18 H28 2.6889 no .
H18 H40 3.4472 no .
H18 H44A 3.2028 no .
H19A C41 3.5097 no 1_455
H19A C42 3.0338 no 1_455
H19A C43 3.3133 no 1_455
H19A H18 3.3515 no 1_455
H19A H21 3.2885 no 1_455
H19A H27 3.4749 no 1_455
H19A H42 3.0653 no 1_455
H19A H43 3.5358 no 1_455
H19B C22 3.5326 no 2_666
H19B C23 3.0589 no 2_666
H19B C24 3.1842 no 2_666
H19B H23 3.1989 no 2_666
H19B H24 3.3596 no 2_666
H19C Te1 3.4630 no 2_566
H19C O1 3.3913 no 2_566
H19C C20 3.5073 no 1_455
H19C C21 2.9553 no 1_455
H19C C22 3.5405 no 1_455
H19C H21 2.6742 no 1_455
H21 C12 3.2893 no 2_656
H21 C19 3.3098 no 1_655
H21 C41 3.5966 no .
H21 H11A 3.4824 no 2_656
H21 H12A 3.1996 no 2_656
H21 H12B 2.6909 no 2_656
H21 H19A 3.2885 no 1_655
H21 H19C 2.6742 no 1_655
H21 H41 3.0547 no .
H21 H42 3.2117 no .
H22 O1 3.4438 no 1_655
H22 C1 2.8371 no 1_655
H22 C2 2.8753 no 1_655
H22 C3 3.2062 no 1_655
H22 C4 3.3909 no 1_655
H22 C5 3.2557 no 1_655
H22 C10 2.9933 no 1_655
H22 C11 3.4407 no 2_656
H22 C12 3.5636 no 2_656
H22 H2 3.2786 no 1_655
H22 H11A 3.4893 no 2_656
H22 H11B 2.8975 no 2_656
H22 H12A 3.1291 no 2_656
H22 H42 3.3922 no .
H23 Se1 3.3708 no 1_655
H23 C8 3.3075 no 1_655
H23 C9 2.8573 no 1_655
H23 C10 3.0467 no 1_655
H23 H19B 3.1989 no 2_666
H23 H36A 2.7672 no 2_766
H23 H49 3.2247 no 1_556
H24 C15 3.1777 no 2_666
H24 C16 3.4503 no 2_666
H24 C28 3.3658 no 2_766
H24 C29 2.9810 no 2_766
H24 C30 3.5511 no 2_766
H24 C36 3.0038 no 2_766
H24 C37 3.5468 no 2_766
H24 H15 3.0143 no 2_666
H24 H16 3.5118 no 2_666
H24 H19B 3.3596 no 2_666
H24 H28 3.5137 no 2_766
H24 H32 3.4127 no 1_556
H24 H33 3.0238 no 1_556
H24 H36A 2.3985 no 2_766
H24 H37B 3.2590 no 2_766
H25 C13 3.4910 no 2_666
H25 C14 3.4690 no 2_666
H25 C15 3.2501 no 2_666
H25 C16 3.0663 no 2_666
H25 C17 3.0607 no 2_666
H25 C18 3.2668 no 2_666
H25 C32 3.1185 no 1_556
H25 C33 3.0572 no 1_556
H25 H16 3.4936 no 2_666
H25 H17 3.4595 no 2_666
H25 H28 3.4196 no 2_666
H25 H32 2.6752 no 1_556
H25 H33 2.4614 no 1_556
H27 C17 3.0931 no .
H27 C18 2.9362 no .
H27 H15 2.9228 no 1_655
H27 H17 2.5998 no .
H27 H18 2.2323 no .
H27 H19A 3.4749 no 1_655
H28 Se1 3.2896 no 2_666
H28 C17 3.3126 no .
H28 C18 3.1416 no .
H28 H15 3.3036 no 1_655
H28 H17 3.0313 no .
H28 H18 2.6889 no .
H28 H24 3.5137 no 2_766
H28 H25 3.4196 no 2_666
H32 C16 3.0639 no 2_665
H32 C17 3.0816 no 2_665
H32 C25 3.4874 no 1_554
H32 C31 3.5269 no 2_765
H32 C32 3.4790 no 2_765
H32 H16 2.7957 no 2_665
H32 H17 2.8154 no 2_665
H32 H24 3.4127 no 1_554
H32 H25 2.6752 no 1_554
H33 C24 3.1271 no 1_554
H33 C25 2.8371 no 1_554
H33 H8 3.1383 no 1_554
H33 H24 3.0238 no 1_554
H33 H25 2.4614 no 1_554
H33 H36B 3.3718 no 2_665
H33 H37B 2.9812 no 2_765
H36A C23 3.2250 no 2_766
H36A C24 3.0484 no 2_766
H36A C48 3.5832 no 2_765
H36A C49 3.1209 no 2_765
H36A H8 3.5463 no 2_666
H36A H23 2.7672 no 2_766
H36A H24 2.3985 no 2_766
H36A H49 2.9795 no 2_765
H36B C30 2.9746 no 2_665
H36B C31 3.0691 no 2_665
H36B C32 3.1087 no 2_665
H36B C33 2.8938 no 2_665
H36B C34 2.8300 no 2_665
H36B C35 2.9309 no 2_665
H36B H8 3.4760 no 2_666
H36B H33 3.3718 no 2_665
H37A C26 3.1164 no 2_665
H37A C27 3.1791 no 2_665
H37A C28 3.2633 no 2_665
H37A C29 3.2479 no 2_665
H37A C30 3.1283 no 2_665
H37A C35 3.0718 no 2_665
H37A C46 3.5893 no 2_765
H37A C47 3.1857 no 2_765
H37A C48 3.3071 no 2_765
H37A H17 3.0619 no 2_665
H37A H47 3.3588 no 2_765
H37A H48 3.5798 no 2_765
H37B C33 3.1965 no 2_765
H37B C45 3.0091 no 2_765
H37B C46 3.0823 no 2_765
H37B C47 3.1874 no 2_765
H37B C48 3.2193 no 2_765
H37B C49 3.0841 no 2_765
H37B C50 3.0016 no 2_765
H37B H24 3.2590 no 2_766
H37B H33 2.9812 no 2_765
H37B H46 3.5865 no 2_765
H37B H49 3.5861 no 2_765
H37B H50 3.4822 no 2_765
H40 C1 3.4095 no .
H40 C2 2.7824 no .
H40 C3 3.0483 no .
H40 H2 2.7336 no .
H40 H3 3.1582 no .
H40 H18 3.4472 no .
H41 C1 3.2232 no .
H41 C2 3.4839 no .
H41 C6 3.5477 no 2_656
H41 C7 3.5019 no 2_656
H41 C10 3.3854 no .
H41 C12 2.9698 no 2_656
H41 H7 2.8590 no 2_656
H41 H12A 2.7715 no 2_656
H41 H12B 2.4327 no 2_656
H41 H21 3.0547 no .
H42 O1 3.4979 no 1_655
H42 C2 3.1433 no 1_655
H42 C3 3.0416 no 1_655
H42 C12 3.5067 no 2_656
H42 H2 2.7949 no 1_655
H42 H3 2.6628 no 1_655
H42 H12A 2.6880 no 2_656
H42 H12B 3.4727 no 2_656
H42 H19A 3.0653 no 1_655
H42 H21 3.2117 no .
H42 H22 3.3922 no .
H43 C14 3.4413 no 1_655
H43 C15 2.9938 no 1_655
H43 C16 3.3036 no 1_655
H43 C44 3.4351 no 1_655
H43 H2 3.1387 no 1_655
H43 H3 3.5385 no 1_655
H43 H15 3.0421 no 1_655
H43 H16 3.5039 no 1_655
H43 H19A 3.5358 no 1_655
H43 H44A 2.8517 no 1_655
H43 H44C 3.3028 no 1_655
H44A C2 3.5373 no .
H44A C13 3.4605 no .
H44A C16 3.2596 no .
H44A C17 2.8350 no .
H44A C18 2.9341 no .
H44A H2 2.8813 no .
H44A H17 3.0701 no .
H44A H18 3.2028 no .
H44A H43 2.8517 no 1_455
H44A H46 3.5705 no 1_455
H44B Te2 3.3539 no 2_655
H44B Se2 3.0680 no 2_655
H44B C45 2.9919 no 2_655
H44B C46 2.8570 no 2_655
H44B H46 2.7050 no 2_655
H44C C17 3.5283 no .
H44C C46 3.0466 no 1_455
H44C C46 3.5795 no 2_655
H44C C47 3.2399 no 1_455
H44C H17 3.4211 no .
H44C H43 3.3028 no 1_455
H44C H44C 2.9407 no 2_555
H44C H46 2.3587 no 1_455
H44C H46 3.2269 no 2_655
H44C H47 2.7508 no 1_455
H46 O2 3.5854 no 1_655
H46 C44 3.2297 no 1_655
H46 C44 3.4056 no 2_655
H46 H16 3.1860 no 1_655
H46 H17 3.3520 no 1_655
H46 H37B 3.5865 no 2_765
H46 H44A 3.5705 no 1_655
H46 H44B 2.7050 no 2_655
H46 H44C 2.3587 no 1_655
H46 H44C 3.2269 no 2_655
H47 Te2 3.3165 no 1_655
H47 O2 2.5454 no 1_655
H47 C44 3.1544 no 1_655
H47 H17 3.4739 no 1_655
H47 H37A 3.3588 no 2_765
H47 H44C 2.7508 no 1_655
H48 Se2 3.1396 no 1_655
H48 C41 3.5883 no 2_755
H48 C42 3.5590 no 2_755
H48 H7 3.0264 no 1_654
H48 H37A 3.5798 no 2_765
H49 C6 3.2742 no 1_654
H49 C7 2.8860 no 1_654
H49 C8 3.3539 no 1_654
H49 H3 3.2573 no 2_655
H49 H7 2.8789 no 1_654
H49 H11B 3.2315 no 2_655
H49 H12A 3.3331 no 1_654
H49 H23 3.2247 no 1_554
H49 H36A 2.9795 no 2_765
H49 H37B 3.5861 no 2_765
H50 C3 3.5315 no 2_655
H50 C4 3.5437 no 2_655
H50 C11 2.9873 no 2_655
H50 C23 3.5095 no 1_554
H50 C24 3.4615 no 1_554
H50 H3 2.9543 no 2_655
H50 H8 3.4924 no 1_554
H50 H11A 2.3151 no 2_655
H50 H11B 2.9808 no 2_655
H50 H37B 3.4822 no 2_765

loop_
_geom_torsion_atom_site_label_1
_geom_torsion_atom_site_label_2
_geom_torsion_atom_site_label_3
_geom_torsion_atom_site_label_4
_geom_torsion
_geom_torsion_publ_flag
C1 Te1 C13 C14 78.4(7) no
C1 Te1 C13 C18 -105.8(7) no
C13 Te1 C1 C2 -0.4(7) no
C13 Te1 C1 C10 -179.8(6) no
C26 Te2 C38 C39 90.0(6) no
C26 Te2 C38 C43 -94.5(6) no
C38 Te2 C26 C27 -13.9(6) no
C38 Te2 C26 C35 162.4(6) no
C9 Se1 C20 C21 59.9(8) no
C9 Se1 C20 C25 -118.4(7) no
C20 Se1 C9 C8 60.8(7) no
C20 Se1 C9 C10 -122.4(7) no
C34 Se2 C45 C46 81.9(7) no
C34 Se2 C45 C50 -100.3(6) no
C45 Se2 C34 C33 63.3(7) no
C45 Se2 C34 C35 -123.4(6) no
C19 O1 C14 C13 170.3(8) no
C19 O1 C14 C15 -9.0(14) no
C44 O2 C39 C38 176.0(7) no
C44 O2 C39 C40 -5.1(12) no
Te1 C1 C2 C3 175.3(6) no
Te1 C1 C10 C5 -175.2(5) no
Te1 C1 C10 C9 2.9(13) no
C2 C1 C10 C5 5.4(11) no
C2 C1 C10 C9 -176.5(8) no
C10 C1 C2 C3 -5.3(13) no
C1 C2 C3 C4 2.2(14) no
C2 C3 C4 C5 0.5(13) no
C2 C3 C4 C11 -178.3(8) no
C3 C4 C5 C6 179.2(8) no
C3 C4 C5 C10 0.3(14) no
C3 C4 C11 C12 -178.3(10) no
C5 C4 C11 C12 2.8(10) no
C11 C4 C5 C6 -1.8(11) no
C11 C4 C5 C10 179.3(8) no
C4 C5 C6 C7 -177.4(8) no
C4 C5 C6 C12 -0.1(11) no
C4 C5 C10 C1 -3.2(13) no
C4 C5 C10 C9 178.4(8) no
C6 C5 C10 C1 178.0(8) no
C6 C5 C10 C9 -0.4(13) no
C10 C5 C6 C7 1.5(13) no
C10 C5 C6 C12 178.8(8) no
C5 C6 C7 C8 -0.9(13) no
C5 C6 C12 C11 1.9(10) no
C7 C6 C12 C11 178.7(9) no
C12 C6 C7 C8 -177.6(9) no
C6 C7 C8 C9 -0.7(14) no
C7 C8 C9 Se1 178.6(8) no
C7 C8 C9 C10 1.8(15) no
Se1 C9 C10 C1 4.1(13) no
Se1 C9 C10 C5 -177.9(5) no
C8 C9 C10 C1 -179.3(8) no
C8 C9 C10 C5 -1.2(12) no
C4 C11 C12 C6 -2.7(9) no
Te1 C13 C14 O1 -3.6(13) no
Te1 C13 C14 C15 175.8(6) no
Te1 C13 C18 C17 -176.3(6) no
C14 C13 C18 C17 -0.3(14) no
C18 C13 C14 O1 -179.5(8) no
C18 C13 C14 C15 -0.2(14) no
O1 C14 C15 C16 -179.1(9) no
C13 C14 C15 C16 1.7(15) no
C14 C15 C16 C17 -2.8(16) no
C15 C16 C17 C18 2.3(15) no
C16 C17 C18 C13 -0.8(14) no
Se1 C20 C21 C22 -177.8(7) no
Se1 C20 C25 C24 -179.8(7) no
C21 C20 C25 C24 1.8(17) no
C25 C20 C21 C22 0.5(17) no
C20 C21 C22 C23 -1.4(19) no
C21 C22 C23 C24 -0.1(19) no
C22 C23 C24 C25 3(2) no
C23 C24 C25 C20 -3.3(19) no
Te2 C26 C27 C28 173.9(5) no
Te2 C26 C35 C30 -172.2(5) no
Te2 C26 C35 C34 8.1(12) no
C27 C26 C35 C30 4.0(11) no
C27 C26 C35 C34 -175.8(8) no
C35 C26 C27 C28 -2.5(12) no
C26 C27 C28 C29 0.1(13) no
C27 C28 C29 C30 0.6(12) no
C27 C28 C29 C36 178.0(7) no
C28 C29 C30 C31 -178.3(7) no
C28 C29 C30 C35 1.4(13) no
C28 C29 C36 C37 176.9(9) no
C30 C29 C36 C37 -5.5(9) no
C36 C29 C30 C31 3.7(10) no
C36 C29 C30 C35 -176.6(7) no
C29 C30 C31 C32 178.4(7) no
C29 C30 C31 C37 -0.3(10) no
C29 C30 C35 C26 -3.6(12) no
C29 C30 C35 C34 176.2(8) no
C31 C30 C35 C26 176.1(7) no
C31 C30 C35 C34 -4.1(11) no
C35 C30 C31 C32 -1.3(13) no
C35 C30 C31 C37 180.0(7) no
C30 C31 C32 C33 7.4(13) no
C30 C31 C37 C36 -3.1(9) no
C32 C31 C37 C36 178.4(9) no
C37 C31 C32 C33 -174.2(8) no
C31 C32 C33 C34 -8.3(14) no
C32 C33 C34 Se2 175.9(8) no
C32 C33 C34 C35 2.7(14) no
Se2 C34 C35 C26 10.2(12) no
Se2 C34 C35 C30 -169.5(5) no
C33 C34 C35 C26 -176.8(8) no
C33 C34 C35 C30 3.5(11) no
C29 C36 C37 C31 4.9(9) no
Te2 C38 C39 O2 -5.1(11) no
Te2 C38 C39 C40 176.0(5) no
Te2 C38 C43 C42 -178.1(6) no
C39 C38 C43 C42 -2.4(14) no
C43 C38 C39 O2 179.4(8) no
C43 C38 C39 C40 0.5(13) no
O2 C39 C40 C41 -176.7(8) no
C38 C39 C40 C41 2.2(14) no
C39 C40 C41 C42 -3.0(15) no
C40 C41 C42 C43 1.0(15) no
C41 C42 C43 C38 1.6(16) no
Se2 C45 C46 C47 175.1(6) no
Se2 C45 C50 C49 -176.2(6) no
C46 C45 C50 C49 1.6(14) no
C50 C45 C46 C47 -2.7(14) no
C45 C46 C47 C48 0.9(14) no
C46 C47 C48 C49 2.0(15) no
C47 C48 C49 C50 -3.1(16) no
C48 C49 C50 C45 1.4(16) no
